data_7702129
loop_
_publ_author_name
'Li, Qin'
'Yu, Mei-Hui'
'Xu, Jian'
'Li, Ai-Lin'
'Hu, Tong-Liang'
'Bu, Xian-He'

_publ_section_title
;
 Two new metal-organic frameworks based on tetrazole-heterocyclic ligands
 accompanied by in situ ligand formation.
;
_journal_issue 10
_journal_name_full 'Dalton transactions (Cambridge, England : 2003)'
_journal_page_first 3223
_journal_page_last 3228
_journal_paper_doi 10.1039/c7dt00005g
_journal_volume 46
_journal_year 2017
_chemical_formula_sum 'C18 H8 Cd2 N10 O8'
_chemical_formula_weight 717.16
_space_group_crystal_system monoclinic
_space_group_IT_number 15
_space_group_name_Hall '-C 2yc'
_space_group_name_H-M_alt 'C 1 2/c 1'
_atom_sites_solution_hydrogens geom
_audit_creation_method SHELXL-2016/6
_audit_update_record
;
2017-02-12 deposited with the CCDC.
2017-02-15 downloaded from the CCDC.
;
_cell_angle_alpha 90
_cell_angle_beta 114.67(3)
_cell_angle_gamma 90
_cell_formula_units_Z 8
_cell_length_a 22.552(5)
_cell_length_b 22.119(4)
_cell_length_c 19.125(4)
_cell_measurement_reflns_used 12283
_cell_measurement_temperature 293(2)
_cell_measurement_theta_max 27.6
_cell_measurement_theta_min 3.0
_cell_volume 8669(4)
_computing_cell_refinement CrystalClear
_computing_data_collection 'CrystalClear (Rigaku/MSC Inc., 2005)'
_computing_data_reduction CrystalClear
_computing_molecular_graphics Diamond
_computing_publication_material 'Bruker SHELXTL'
_computing_structure_refinement 'SHELXL-2016/6 (Sheldrick, 2016)'
_computing_structure_solution 'SHELXS97 (Sheldrick, 1997)'
_diffrn_ambient_temperature 293(2)
_diffrn_measured_fraction_theta_full 0.998
_diffrn_measured_fraction_theta_max 0.995
_diffrn_measurement_device_type SCX-MINI
_diffrn_radiation_type MoK\a
_diffrn_radiation_wavelength 0.71075
_diffrn_reflns_av_R_equivalents 0.1872
_diffrn_reflns_av_unetI/netI 0.1725
_diffrn_reflns_Laue_measured_fraction_full 0.998
_diffrn_reflns_Laue_measured_fraction_max 0.995
_diffrn_reflns_limit_h_max 29
_diffrn_reflns_limit_h_min -29
_diffrn_reflns_limit_k_max 28
_diffrn_reflns_limit_k_min -28
_diffrn_reflns_limit_l_max 24
_diffrn_reflns_limit_l_min -24
_diffrn_reflns_number 43431
_diffrn_reflns_point_group_measured_fraction_full 0.998
_diffrn_reflns_point_group_measured_fraction_max 0.995
_diffrn_reflns_theta_full 25.242
_diffrn_reflns_theta_max 27.483
_diffrn_reflns_theta_min 2.992
_diffrn_source 'fine-focus sealed tube'
_exptl_absorpt_coefficient_mu 1.018
_exptl_crystal_colour Colorless
_exptl_crystal_density_diffrn 1.099
_exptl_crystal_density_method 'not measured'
_exptl_crystal_description block
_exptl_crystal_F_000 2768.0
_exptl_crystal_size_max 0.25
_exptl_crystal_size_mid 0.20
_exptl_crystal_size_min 0.16
_refine_diff_density_max 1.967
_refine_diff_density_min -1.720
_refine_diff_density_rms 0.202
_refine_ls_extinction_method none
_refine_ls_goodness_of_fit_ref 1.018
_refine_ls_hydrogen_treatment constr
_refine_ls_matrix_type full
_refine_ls_number_parameters 345
_refine_ls_number_reflns 9904
_refine_ls_number_restraints 1
_refine_ls_restrained_S_all 1.019
_refine_ls_R_factor_all 0.1609
_refine_ls_R_factor_gt 0.0934
_refine_ls_shift/su_max 0.000
_refine_ls_shift/su_mean 0.000
_refine_ls_structure_factor_coef Fsqd
_refine_ls_weighting_details 'w=1/[\s^2^(Fo^2^)+(0.1436P)^2^] where P=(Fo^2^+2Fc^2^)/3'
_refine_ls_weighting_scheme calc
_refine_ls_wR_factor_gt 0.2841
_refine_ls_wR_factor_ref 0.3189
_reflns_Friedel_coverage 0.000
_reflns_number_gt 4787
_reflns_number_total 9954
_reflns_threshold_expression 'I > 2\s(I)'
_cod_data_source_file c7dt00005g2.cif
_cod_data_source_block 1_sq
_cod_original_sg_symbol_H-M 'C 2/c'
_cod_database_code 7702129
_shelx_shelxl_version_number 2016/6
_shelx_space_group_comment
;
The symmetry employed for this shelxl refinement is uniquely defined
by the following loop, which should always be used as a source of
symmetry information in preference to the above space-group names.
They are only intended as comments.
;
_platon_squeeze_void_probe_radius 1.20

loop_
_space_group_symop_operation_xyz
'x, y, z'
'-x, y, -z+1/2'
'x+1/2, y+1/2, z'
'-x+1/2, y+1/2, -z+1/2'
'-x, -y, -z'
'x, -y, z-1/2'
'-x+1/2, -y+1/2, -z'
'x+1/2, -y+1/2, z-1/2'

loop_
_atom_site_label
_atom_site_type_symbol
_atom_site_fract_x
_atom_site_fract_y
_atom_site_fract_z
_atom_site_U_iso_or_equiv
_atom_site_adp_type
_atom_site_occupancy
_atom_site_site_symmetry_order
_atom_site_calc_flag
_atom_site_refinement_flags_posn
_atom_site_refinement_flags_adp
_atom_site_refinement_flags_occupancy
C9 C 0.1705(6) 0.5370(5) 0.8555(8) 0.060(4) Uani 1 1 d . . .
C6 C 0.3415(5) 0.5748(5) 1.1165(6) 0.047(3) Uani 1 1 d . . .
N9 N 0.1482(4) 0.5569(4) 0.7859(5) 0.044(2) Uani 1 1 d . . .
N8 N 0.0918(4) 0.5267(4) 0.7472(5) 0.053(2) Uani 1 1 d . . .
N7 N 0.0810(4) 0.4919(4) 0.7944(6) 0.051(2) Uani 1 1 d . . .
N6 N 0.1314(4) 0.4949(4) 0.8681(6) 0.058(3) Uani 1 1 d . . .
N10 N 0.2308(6) 0.5548(6) 0.9143(6) 0.100(5) Uani 1 1 d D . .
H10 H 0.254839 0.575742 0.898394 0.120 Uiso 1 1 calc DR U .
O5 O -0.0022(5) 0.3830(4) 0.8630(5) 0.070(3) Uani 1 1 d . . .
O6 O -0.0706(4) 0.3503(4) 0.7533(5) 0.069(3) Uani 1 1 d . . .
C10 C -0.0457(6) 0.3478(5) 0.8234(8) 0.054(3) Uani 1 1 d . . .
O7 O -0.2318(4) 0.1937(4) 0.7389(5) 0.068(2) Uani 1 1 d . . .
O8 O -0.2260(4) 0.1517(4) 0.8472(4) 0.055(2) Uani 1 1 d . . .
C17 C -0.2038(5) 0.1872(5) 0.8114(7) 0.052(3) Uani 1 1 d . . .
C13 C -0.1459(6) 0.2231(5) 0.8552(7) 0.054(3) Uani 1 1 d . . .
C12 C -0.1255(6) 0.2648(5) 0.8193(6) 0.054(3) Uani 1 1 d . . .
H12 H -0.146646 0.270677 0.766415 0.065 Uiso 1 1 calc R U .
C11 C -0.0668(6) 0.3016(6) 0.8685(7) 0.059(3) Uani 1 1 d . . .
O4 O 0.4198(4) 0.6509(4) 1.1288(4) 0.054(2) Uani 1 1 d . . .
O3 O 0.4223(4) 0.6111(3) 1.2331(5) 0.056(2) Uani 1 1 d . . .
C8 C 0.3969(6) 0.6121(5) 1.1637(7) 0.048(3) Uani 1 1 d . . .
Cd1 Cd 0.18920(3) 0.38094(3) 1.22429(4) 0.0350(3) Uani 1 1 d . . .
Cd2 Cd 0.000000 0.18521(5) 1.250000 0.0358(3) Uani 1 2 d S T P
Cd3 Cd 0.000000 0.42498(5) 0.750000 0.0352(3) Uani 1 2 d S T P
C1 C 0.2359(6) 0.4562(6) 1.1473(7) 0.055(3) Uani 1 1 d . . .
N2 N 0.1032(4) 0.3164(4) 1.1811(5) 0.042(2) Uani 1 1 d . . .
N4 N 0.0389(5) 0.2515(4) 1.1894(5) 0.050(2) Uani 1 1 d . . .
O1 O 0.2638(4) 0.4548(4) 1.2222(5) 0.070(3) Uani 1 1 d . . .
C2 C 0.2645(6) 0.4970(5) 1.1108(6) 0.050(3) Uani 1 1 d . . .
C18 C 0.0205(5) 0.2631(6) 1.1131(6) 0.056(3) Uani 1 1 d . . .
N3 N 0.0928(4) 0.2849(4) 1.2303(5) 0.050(3) Uani 1 1 d . . .
O2 O 0.1875(4) 0.4247(4) 1.1104(5) 0.078(3) Uani 1 1 d . . .
N1 N 0.0626(4) 0.3054(5) 1.1068(5) 0.057(3) Uani 1 1 d . . .
C15 C -0.0572(6) 0.2455(6) 0.9786(6) 0.060(4) Uani 1 1 d . . .
C16 C -0.0378(6) 0.2928(6) 0.9432(6) 0.059(3) Uani 1 1 d . . .
H16 H -0.003983 0.318313 0.973313 0.071 Uiso 1 1 calc R U .
C7 C 0.3163(5) 0.5324(5) 1.1502(6) 0.050(3) Uani 1 1 d . . .
H7 H 0.336462 0.528160 1.203410 0.059 Uiso 1 1 calc R U .
N5 N -0.0275(5) 0.2344(6) 1.0579(6) 0.091(4) Uani 1 1 d . . .
H5 H -0.043128 0.204113 1.072865 0.109 Uiso 1 1 calc R U .
C4 C 0.2583(6) 0.5447(6) 0.9927(6) 0.060(3) Uani 1 1 d . . .
C5 C 0.3108(6) 0.5804(6) 1.0363(7) 0.068(4) Uani 1 1 d . . .
H5A H 0.326130 0.608778 1.012019 0.081 Uiso 1 1 calc R U .
C3 C 0.2319(5) 0.5024(6) 1.0306(7) 0.063(3) Uani 1 1 d . . .
H3 H 0.194716 0.479813 1.002612 0.075 Uiso 1 1 calc R U .
C14 C -0.1098(5) 0.2112(5) 0.9350(6) 0.058(3) Uani 1 1 d . . .
H14 H -0.122384 0.179503 0.957772 0.069 Uiso 1 1 calc R U .

loop_
_atom_site_aniso_label
_atom_site_aniso_U_11
_atom_site_aniso_U_22
_atom_site_aniso_U_33
_atom_site_aniso_U_23
_atom_site_aniso_U_13
_atom_site_aniso_U_12
C9 0.049(7) 0.053(8) 0.077(10) -0.023(7) 0.024(7) -0.039(6)
C6 0.037(6) 0.052(7) 0.046(7) 0.005(5) 0.012(5) -0.020(5)
N9 0.045(5) 0.039(5) 0.042(6) 0.004(4) 0.012(5) -0.006(4)
N8 0.031(5) 0.071(7) 0.045(6) 0.011(5) 0.004(4) 0.006(5)
N7 0.030(5) 0.054(6) 0.066(7) 0.002(5) 0.016(5) -0.013(4)
N6 0.043(6) 0.063(7) 0.057(7) 0.010(5) 0.010(5) -0.019(5)
N10 0.101(9) 0.142(12) 0.032(6) 0.022(7) 0.003(6) -0.083(8)
O5 0.089(7) 0.079(7) 0.046(5) -0.010(5) 0.030(5) -0.041(5)
O6 0.097(7) 0.069(6) 0.039(5) 0.007(4) 0.024(5) -0.039(5)
C10 0.050(7) 0.045(8) 0.061(9) -0.003(6) 0.017(6) -0.018(6)
O7 0.074(6) 0.072(6) 0.054(6) 0.006(5) 0.023(5) -0.027(5)
O8 0.062(5) 0.057(5) 0.029(4) -0.002(4) 0.004(4) -0.029(4)
C17 0.023(5) 0.059(8) 0.046(7) 0.008(6) -0.013(5) -0.024(5)
C13 0.056(7) 0.061(8) 0.047(7) 0.010(6) 0.024(6) -0.010(6)
C12 0.072(8) 0.055(8) 0.026(6) 0.005(5) 0.012(6) -0.016(6)
C11 0.059(8) 0.061(8) 0.062(9) -0.012(7) 0.029(7) -0.020(6)
O4 0.048(5) 0.061(5) 0.040(5) 0.002(4) 0.005(4) -0.022(4)
O3 0.061(5) 0.060(5) 0.039(5) 0.005(4) 0.011(4) -0.025(4)
C8 0.053(7) 0.038(7) 0.043(7) -0.002(5) 0.010(6) 0.005(5)
Cd1 0.0335(4) 0.0353(5) 0.0334(5) 0.0020(3) 0.0112(3) -0.0017(3)
Cd2 0.0351(6) 0.0388(7) 0.0295(6) 0.000 0.0095(5) 0.000
Cd3 0.0349(6) 0.0321(6) 0.0408(7) 0.000 0.0181(5) 0.000
C1 0.057(8) 0.060(8) 0.057(8) -0.008(6) 0.031(7) -0.020(6)
N2 0.037(5) 0.042(5) 0.038(5) -0.014(4) 0.008(4) -0.024(4)
N4 0.061(6) 0.049(6) 0.054(6) -0.006(5) 0.037(5) -0.016(5)
O1 0.075(6) 0.069(6) 0.066(6) 0.001(5) 0.030(5) -0.036(5)
C2 0.074(8) 0.043(7) 0.033(6) 0.001(5) 0.022(6) -0.015(6)
C18 0.048(7) 0.083(9) 0.021(6) 0.006(6) -0.002(5) -0.032(6)
N3 0.060(6) 0.056(6) 0.033(5) -0.013(5) 0.017(5) -0.031(5)
O2 0.080(6) 0.105(8) 0.041(5) -0.007(5) 0.016(5) -0.064(6)
N1 0.042(6) 0.072(7) 0.043(6) 0.016(5) 0.004(5) -0.026(5)
C15 0.060(8) 0.079(10) 0.037(7) 0.005(6) 0.015(6) -0.027(7)
C16 0.061(8) 0.085(9) 0.021(6) 0.009(6) 0.006(5) -0.032(7)
C7 0.046(7) 0.062(8) 0.031(6) -0.002(6) 0.006(5) -0.003(6)
N5 0.088(9) 0.122(10) 0.037(6) 0.010(6) 0.001(6) -0.069(8)
C4 0.061(8) 0.072(9) 0.029(7) 0.007(6) 0.000(6) -0.025(6)
C5 0.053(8) 0.093(10) 0.047(8) 0.021(7) 0.012(6) -0.036(7)
C3 0.041(7) 0.071(9) 0.062(9) 0.017(7) 0.007(6) -0.014(6)
C14 0.064(8) 0.060(8) 0.030(6) 0.004(6) 0.001(5) -0.038(6)

loop_
_atom_type_symbol
_atom_type_description
_atom_type_scat_dispersion_real
_atom_type_scat_dispersion_imag
_atom_type_scat_source
C C 0.0033 0.0016 'International Tables Vol C Tables 4.2.6.8 and 6.1.1.4'
H H 0.0000 0.0000 'International Tables Vol C Tables 4.2.6.8 and 6.1.1.4'
N N 0.0061 0.0033 'International Tables Vol C Tables 4.2.6.8 and 6.1.1.4'
O O 0.0106 0.0060 'International Tables Vol C Tables 4.2.6.8 and 6.1.1.4'
Cd Cd -0.8075 1.2024 'International Tables Vol C Tables 4.2.6.8 and 6.1.1.4'

loop_
_geom_angle_atom_site_label_1
_geom_angle_atom_site_label_2
_geom_angle_atom_site_label_3
_geom_angle
_geom_angle_site_symmetry_1
_geom_angle_site_symmetry_3
N9 C9 N6 114.3(10) . .
N9 C9 N10 124.0(10) . .
N6 C9 N10 121.7(12) . .
C7 C6 C5 117.2(10) . .
C7 C6 C8 120.5(10) . .
C5 C6 C8 122.2(10) . .
C9 N9 N8 105.7(8) . .
C9 N9 Cd1 133.0(7) . 6_565
N8 N9 Cd1 120.9(7) . 6_565
N7 N8 N9 108.8(8) . .
N8 N7 N6 111.5(8) . .
N8 N7 Cd3 119.7(7) . .
N6 N7 Cd3 127.6(7) . .
C9 N6 N7 99.7(9) . .
C4 N10 C9 131.8(10) . .
C10 O5 Cd3 90.1(7) . .
C10 O6 Cd3 93.2(7) . .
O6 C10 O5 122.0(11) . .
O6 C10 C11 122.7(11) . .
O5 C10 C11 115.4(11) . .
C17 O7 Cd1 93.3(6) . 8_455
C17 O8 Cd1 89.4(6) . 8_455
O7 C17 O8 122.0(9) . .
O7 C17 C13 118.9(10) . .
O8 C17 C13 119.0(10) . .
O7 C17 Cd1 59.2(5) . 8_455
O8 C17 Cd1 62.9(5) . 8_455
C13 C17 Cd1 177.6(9) . 8_455
C12 C13 C14 120.8(11) . .
C12 C13 C17 119.8(11) . .
C14 C13 C17 119.3(10) . .
C13 C12 C11 116.9(11) . .
C16 C11 C12 120.6(11) . .
C16 C11 C10 125.4(11) . .
C12 C11 C10 114.0(10) . .
C8 O4 Cd2 90.8(6) . 3
C8 O3 Cd2 97.2(7) . 3
O3 C8 O4 117.5(11) . .
O3 C8 C6 124.3(11) . .
O4 C8 C6 118.2(10) . .
O3 C8 Cd2 57.0(6) . 3
O4 C8 Cd2 60.5(5) . 3
C6 C8 Cd2 178.4(9) . 3
N9 Cd1 N2 95.7(3) 6_566 .
N9 Cd1 O1 92.2(3) 6_566 .
N2 Cd1 O1 159.7(3) . .
N9 Cd1 O7 145.3(3) 6_566 8_556
N2 Cd1 O7 95.2(3) . 8_556
O1 Cd1 O7 88.7(3) . 8_556
N9 Cd1 O2 112.4(3) 6_566 .
N2 Cd1 O2 103.8(3) . .
O1 Cd1 O2 55.9(3) . .
O7 Cd1 O2 96.7(3) 8_556 .
N9 Cd1 O8 90.2(3) 6_566 8_556
N2 Cd1 O8 111.8(3) . 8_556
O1 Cd1 O8 86.7(3) . 8_556
O7 Cd1 O8 55.2(3) 8_556 8_556
O2 Cd1 O8 135.4(3) . 8_556
N9 Cd1 C17 117.9(3) 6_566 8_556
N2 Cd1 C17 106.1(3) . 8_556
O1 Cd1 C17 86.4(4) . 8_556
O7 Cd1 C17 27.5(3) 8_556 8_556
O2 Cd1 C17 117.1(4) . 8_556
O8 Cd1 C17 27.7(3) 8_556 8_556
N4 Cd2 N4 99.2(4) . 2_557
N4 Cd2 O3 144.9(3) . 3_445
N4 Cd2 O3 95.6(3) 2_557 3_445
N4 Cd2 O3 95.6(3) . 4_547
N4 Cd2 O3 144.9(3) 2_557 4_547
O3 Cd2 O3 90.1(4) 3_445 4_547
N4 Cd2 O4 90.4(3) . 3_445
N4 Cd2 O4 113.9(3) 2_557 3_445
O3 Cd2 O4 54.5(3) 3_445 3_445
O3 Cd2 O4 97.6(3) 4_547 3_445
N4 Cd2 O4 113.9(3) . 4_547
N4 Cd2 O4 90.4(3) 2_557 4_547
O3 Cd2 O4 97.6(3) 3_445 4_547
O3 Cd2 O4 54.5(3) 4_547 4_547
O4 Cd2 O4 143.0(4) 3_445 4_547
N4 Cd2 C8 119.1(4) . 3_445
N4 Cd2 C8 106.1(3) 2_557 3_445
O3 Cd2 C8 25.8(3) 3_445 3_445
O3 Cd2 C8 93.9(3) 4_547 3_445
O4 Cd2 C8 28.7(3) 3_445 3_445
O4 Cd2 C8 120.2(3) 4_547 3_445
N4 Cd2 C8 106.1(3) . 4_547
N4 Cd2 C8 119.1(4) 2_557 4_547
O3 Cd2 C8 93.9(3) 3_445 4_547
O3 Cd2 C8 25.8(3) 4_547 4_547
O4 Cd2 C8 120.2(3) 3_445 4_547
O4 Cd2 C8 28.7(3) 4_547 4_547
C8 Cd2 C8 107.8(5) 3_445 4_547
N7 Cd3 N7 96.6(5) . 2_556
N7 Cd3 O6 158.3(3) . .
N7 Cd3 O6 91.2(3) 2_556 .
N7 Cd3 O6 91.2(3) . 2_556
N7 Cd3 O6 158.3(3) 2_556 2_556
O6 Cd3 O6 88.9(5) . 2_556
N7 Cd3 O5 106.4(3) . 2_556
N7 Cd3 O5 103.8(3) 2_556 2_556
O6 Cd3 O5 91.3(3) . 2_556
O6 Cd3 O5 54.5(3) 2_556 2_556
N7 Cd3 O5 103.8(3) . .
N7 Cd3 O5 106.4(3) 2_556 .
O6 Cd3 O5 54.5(3) . .
O6 Cd3 O5 91.3(3) 2_556 .
O5 Cd3 O5 133.9(4) 2_556 .
N7 Cd3 C10 101.0(4) . 2_556
N7 Cd3 C10 131.2(4) 2_556 2_556
O6 Cd3 C10 88.8(3) . 2_556
O6 Cd3 C10 27.1(3) 2_556 2_556
O5 Cd3 C10 27.5(3) 2_556 2_556
O5 Cd3 C10 112.8(4) . 2_556
O2 C1 O1 121.3(10) . .
O2 C1 C2 122.8(12) . .
O1 C1 C2 115.9(10) . .
N3 N2 N1 115.3(8) . .
N3 N2 Cd1 118.0(6) . .
N1 N2 Cd1 126.6(6) . .
N3 N4 C18 108.3(8) . .
N3 N4 Cd2 120.2(7) . .
C18 N4 Cd2 131.3(7) . .
C1 O1 Cd1 90.8(7) . .
C7 C2 C3 119.9(10) . .
C7 C2 C1 123.4(11) . .
C3 C2 C1 116.4(11) . .
N5 C18 N4 123.3(10) . .
N5 C18 N1 128.6(10) . .
N4 C18 N1 108.0(9) . .
N2 N3 N4 105.6(8) . .
C1 O2 Cd1 92.0(7) . .
N2 N1 C18 102.6(8) . .
C14 C15 N5 117.8(10) . .
C14 C15 C16 119.0(10) . .
N5 C15 C16 123.1(10) . .
C11 C16 C15 121.2(11) . .
C2 C7 C6 124.2(11) . .
C18 N5 C15 130.2(10) . .
C5 C4 N10 116.6(10) . .
C5 C4 C3 119.6(11) . .
N10 C4 C3 123.6(10) . .
C4 C5 C6 121.3(10) . .
C2 C3 C4 117.6(11) . .
C15 C14 C13 121.0(10) . .

loop_
_geom_bond_atom_site_label_1
_geom_bond_atom_site_label_2
_geom_bond_distance
_geom_bond_site_symmetry_2
C9 N9 1.287(15) .
C9 N6 1.371(13) .
C9 N10 1.411(15) .
C6 C7 1.387(14) .
C6 C5 1.400(15) .
C6 C8 1.454(15) .
N9 N8 1.351(12) .
N9 Cd1 2.246(8) 6_565
N8 N7 1.286(11) .
N7 N6 1.394(13) .
N7 Cd3 2.226(8) .
N10 C4 1.381(14) .
O5 C10 1.234(13) .
O5 Cd3 2.372(8) .
O6 C10 1.220(13) .
O6 Cd3 2.314(7) .
C10 C11 1.535(16) .
O7 C17 1.268(13) .
O7 Cd1 2.358(7) 8_455
O8 C17 1.275(12) .
O8 Cd1 2.440(7) 8_455
C17 C13 1.459(15) .
C17 Cd1 2.740(9) 8_455
C13 C12 1.340(14) .
C13 C14 1.423(15) .
C12 C11 1.504(15) .
C11 C16 1.313(15) .
O4 C8 1.318(13) .
O4 Cd2 2.391(7) 3
O3 C8 1.206(13) .
O3 Cd2 2.321(7) 3
C8 Cd2 2.747(12) 3
Cd1 N2 2.269(7) .
Cd1 O1 2.358(7) .
Cd1 O2 2.369(8) .
Cd2 N4 2.261(8) .
Cd2 N4 2.261(8) 2_557
C1 O2 1.238(13) .
C1 O1 1.303(14) .
C1 C2 1.447(14) .
N2 N3 1.268(11) .
N2 N1 1.353(12) .
N4 N3 1.357(11) .
N4 C18 1.363(13) .
C2 C7 1.345(15) .
C2 C3 1.403(16) .
C18 N5 1.318(13) .
C18 N1 1.374(13) .
C15 C14 1.361(14) .
C15 N5 1.400(14) .
C15 C16 1.411(14) .
C4 C5 1.378(15) .
C4 C3 1.452(14) .

loop_
_platon_squeeze_void_nr
_platon_squeeze_void_average_x
_platon_squeeze_void_average_y
_platon_squeeze_void_average_z
_platon_squeeze_void_volume
_platon_squeeze_void_count_electrons
_platon_squeeze_void_content
1 -0.011 0.001 -0.016 2466 689 ' '
2 0.564 0.250 -0.186 556 117 ' '
3 0.064 0.750 -0.186 556 117 ' '
